data_7047176
loop_
_publ_author_name
'Liu, Jian-Jun'
'Xiang, Zheng'
'Guan, Ying-Fang'
'Huang, Chang-Cang'
'Lin, Mei-Jin'

_publ_section_title
;
 Two novel donor-acceptor hybrid heterostructures with enhanced
 visible-light photocatalytic properties.
;
_journal_issue 35
_journal_name_full 'Dalton transactions (Cambridge, England : 2003)'
_journal_page_first 12041
_journal_page_last 12045
_journal_paper_doi 10.1039/c8dt02675k
_journal_volume 47
_journal_year 2018
_chemical_formula_moiety 'C52 H40 N4 O14 Tb, Cu5 I7'
_chemical_formula_sum 'C52 H40 Cu5 I7 N4 O14 Tb'
_chemical_formula_weight 2309.80
_space_group_crystal_system monoclinic
_space_group_IT_number 13
_space_group_name_Hall '-P 2yc'
_space_group_name_H-M_alt 'P 1 2/c 1'
_symmetry_space_group_name_Hall '-P 2yc'
_symmetry_space_group_name_H-M 'P 1 2/c 1'
_atom_sites_solution_hydrogens geom
_audit_creation_method SHELXL-2014/7
_audit_update_record
;
2018-05-28 deposited with the CCDC.
2018-07-30 downloaded from the CCDC.
;
_cell_angle_alpha 90
_cell_angle_beta 99.90(3)
_cell_angle_gamma 90
_cell_formula_units_Z 2
_cell_length_a 21.690(4)
_cell_length_b 12.031(2)
_cell_length_c 13.804(3)
_cell_measurement_reflns_used 21341
_cell_measurement_temperature 153(2)
_cell_measurement_theta_max 27.480
_cell_measurement_theta_min 2.995
_cell_volume 3548.5(12)
_computing_cell_refinement 'CrystalClear (Rigaku Inc., 2007)'
_computing_data_collection 'CrystalClear (Rigaku Inc., 2007)'
_computing_data_reduction 'CrystalClear (Rigaku Inc., 2007)'
_computing_structure_refinement 'SHELXL-2014/7 (Sheldrick, 2014)'
_computing_structure_solution 'SHELXS-2014/6 (Sheldrick, 2014)'
_diffrn_ambient_temperature 153(2)
_diffrn_measured_fraction_theta_full 0.996
_diffrn_measured_fraction_theta_max 0.996
_diffrn_measurement_device_type 'CCD area detector'
_diffrn_measurement_method 'phi and omega scans'
_diffrn_radiation_type MoK\a
_diffrn_radiation_wavelength 0.71073
_diffrn_reflns_av_R_equivalents 0.0528
_diffrn_reflns_av_unetI/netI 0.0604
_diffrn_reflns_Laue_measured_fraction_full 0.996
_diffrn_reflns_Laue_measured_fraction_max 0.996
_diffrn_reflns_limit_h_max 23
_diffrn_reflns_limit_h_min -26
_diffrn_reflns_limit_k_max 14
_diffrn_reflns_limit_k_min -14
_diffrn_reflns_limit_l_max 16
_diffrn_reflns_limit_l_min -16
_diffrn_reflns_number 25229
_diffrn_reflns_point_group_measured_fraction_full 0.996
_diffrn_reflns_point_group_measured_fraction_max 0.996
_diffrn_reflns_theta_full 25.242
_diffrn_reflns_theta_max 25.350
_diffrn_reflns_theta_min 2.260
_exptl_absorpt_coefficient_mu 5.555
_exptl_absorpt_correction_T_max 1.0000
_exptl_absorpt_correction_T_min 0.5398
_exptl_absorpt_correction_type multi-scan
_exptl_absorpt_process_details 'CrystalClear (Rigaku Inc., 2007)'
_exptl_crystal_colour black
_exptl_crystal_density_diffrn 2.162
_exptl_crystal_description slice
_exptl_crystal_F_000 2146
_exptl_crystal_size_max 0.36
_exptl_crystal_size_mid 0.24
_exptl_crystal_size_min 0.04
_refine_diff_density_max 2.849
_refine_diff_density_min -4.875
_refine_diff_density_rms 0.319
_refine_ls_extinction_method none
_refine_ls_goodness_of_fit_ref 1.108
_refine_ls_hydrogen_treatment constr
_refine_ls_matrix_type full
_refine_ls_number_parameters 376
_refine_ls_number_reflns 6481
_refine_ls_number_restraints 0
_refine_ls_restrained_S_all 1.108
_refine_ls_R_factor_all 0.0777
_refine_ls_R_factor_gt 0.0663
_refine_ls_shift/su_max 0.000
_refine_ls_shift/su_mean 0.000
_refine_ls_structure_factor_coef Fsqd
_refine_ls_weighting_details 'w=1/[\s^2^(Fo^2^)+(0.1330P)^2^+25.2052P] where P=(Fo^2^+2Fc^2^)/3'
_refine_ls_weighting_scheme calc
_refine_ls_wR_factor_gt 0.2038
_refine_ls_wR_factor_ref 0.2140
_reflns_Friedel_coverage 0.000
_reflns_number_gt 5264
_reflns_number_total 6481
_reflns_threshold_expression 'I > 2\s(I)'
_cod_data_source_file c8dt02675k2.cif
_cod_data_source_block complex2
_cod_depositor_comments 'Adding full bibliography for 7047175--7047176.cif.'
_cod_original_cell_volume 3548.6(13)
_cod_database_code 7047176
_shelx_shelxl_version_number 2014/7
_shelx_space_group_comment
;
The symmetry employed for this shelxl refinement is uniquely defined
by the following loop, which should always be used as a source of
symmetry information in preference to the above space-group names.
They are only intended as comments.
;

loop_
_space_group_symop_operation_xyz
'x, y, z'
'-x, y, -z+1/2'
'-x, -y, -z'
'x, -y, z-1/2'

loop_
_atom_site_label
_atom_site_type_symbol
_atom_site_fract_x
_atom_site_fract_y
_atom_site_fract_z
_atom_site_U_iso_or_equiv
_atom_site_adp_type
_atom_site_occupancy
_atom_site_site_symmetry_order
_atom_site_calc_flag
_atom_site_refinement_flags_posn
_atom_site_refinement_flags_adp
_atom_site_refinement_flags_occupancy
I3 I 0.0000 0.00917(8) 0.2500 0.0254(3) Uani 1 2 d S T P
I4 I -0.08947(3) 0.31706(6) 0.30240(5) 0.0278(2) Uani 1 1 d . . .
I1 I 0.05167(4) 0.56571(6) 0.40383(5) 0.0326(2) Uani 1 1 d . . .
Tb1 Tb 0.5000 0.77223(10) -0.2500 0.0545(3) Uani 1 2 d S T P
I2 I 0.08371(5) 0.21347(7) 0.50309(6) 0.0453(3) Uani 1 1 d . . .
Cu2 Cu 0.00397(7) 0.37459(12) 0.44626(11) 0.0369(4) Uani 1 1 d . . .
Cu3 Cu 0.03093(12) 0.20379(17) 0.33000(14) 0.0737(7) Uani 1 1 d . . .
Cu1 Cu 0.0000 0.4405(3) 0.2500 0.0745(9) Uani 1 2 d S T P
N2 N 0.2143(4) 0.5576(7) 0.1626(6) 0.0230(18) Uani 1 1 d . . .
N1 N 0.1697(4) 0.8972(7) 0.5557(7) 0.0279(19) Uani 1 1 d . . .
O3 O 0.3190(4) 0.7139(8) -0.2813(6) 0.042(2) Uani 1 1 d . . .
O4 O 0.4099(4) 0.6901(9) -0.1805(7) 0.053(3) Uani 1 1 d . . .
C16 C 0.1487(5) 0.6639(9) 0.2433(8) 0.028(2) Uani 1 1 d . . .
H16 H 0.1075 0.6878 0.2480 0.034 Uiso 1 1 calc R U .
C11 C 0.1901(5) 0.7741(9) 0.3950(7) 0.024(2) Uani 1 1 d . . .
C18 C 0.1273(5) 0.8994(9) 0.4706(8) 0.031(2) Uani 1 1 d . . .
H18 H 0.0911 0.9449 0.4664 0.037 Uiso 1 1 calc R U .
C12 C 0.1986(5) 0.7016(9) 0.3115(7) 0.024(2) Uani 1 1 d . . .
C13 C 0.2586(5) 0.6647(9) 0.2991(8) 0.027(2) Uani 1 1 d . . .
H13 H 0.2946 0.6905 0.3424 0.032 Uiso 1 1 calc R U .
C14 C 0.2652(5) 0.5935(10) 0.2268(8) 0.030(2) Uani 1 1 d . . .
H14 H 0.3057 0.5680 0.2204 0.036 Uiso 1 1 calc R U .
C17 C 0.1356(5) 0.8390(9) 0.3937(8) 0.029(2) Uani 1 1 d . . .
H17 H 0.1042 0.8392 0.3365 0.035 Uiso 1 1 calc R U .
C15 C 0.1572(5) 0.5932(9) 0.1694(7) 0.028(2) Uani 1 1 d . . .
H15 H 0.1223 0.5694 0.1228 0.033 Uiso 1 1 calc R U .
C10 C 0.2330(5) 0.7751(9) 0.4809(7) 0.027(2) Uani 1 1 d . . .
H10 H 0.2706 0.7337 0.4849 0.033 Uiso 1 1 calc R U .
C21 C 0.2239(5) 0.5860(10) -0.0656(8) 0.030(2) Uani 1 1 d . . .
H21 H 0.1801 0.5961 -0.0699 0.036 Uiso 1 1 calc R U .
C5 C 0.2086(6) 0.9766(9) 0.7225(8) 0.032(2) Uani 1 1 d . . .
C20 C 0.2567(5) 0.5228(9) 0.0112(8) 0.029(2) Uani 1 1 d . . .
C19 C 0.2235(6) 0.4738(10) 0.0868(8) 0.033(2) Uani 1 1 d . . .
H19A H 0.2481 0.4106 0.1190 0.039 Uiso 1 1 calc R U .
H19B H 0.1823 0.4451 0.0545 0.039 Uiso 1 1 calc R U .
O1 O 0.4117(5) 1.0461(11) 0.9574(8) 0.067(3) Uani 1 1 d . . .
C8 C 0.1555(6) 0.9629(11) 0.6421(8) 0.037(3) Uani 1 1 d . . .
H8A H 0.1403 1.0375 0.6187 0.044 Uiso 1 1 calc R U .
H8B H 0.1211 0.9255 0.6681 0.044 Uiso 1 1 calc R U .
C6 C 0.2061(5) 0.9230(9) 0.8147(8) 0.029(2) Uani 1 1 d . . .
H6 H 0.1709 0.8788 0.8219 0.035 Uiso 1 1 calc R U .
C22 C 0.2538(5) 0.6340(9) -0.1353(8) 0.027(2) Uani 1 1 d . . .
H22 H 0.2304 0.6752 -0.1879 0.032 Uiso 1 1 calc R U .
C23 C 0.3182(5) 0.6223(9) -0.1287(7) 0.027(2) Uani 1 1 d . . .
C9 C 0.2222(5) 0.8351(10) 0.5605(8) 0.030(2) Uani 1 1 d . . .
H9 H 0.2518 0.8331 0.6199 0.036 Uiso 1 1 calc R U .
C7 C 0.2546(6) 0.9352(10) 0.8926(8) 0.037(3) Uani 1 1 d . . .
H7 H 0.2519 0.9015 0.9540 0.045 Uiso 1 1 calc R U .
C25 C 0.3211(5) 0.5098(11) 0.0145(8) 0.037(3) Uani 1 1 d . . .
H25 H 0.3441 0.4648 0.0646 0.044 Uiso 1 1 calc R U .
C24 C 0.3520(6) 0.5602(11) -0.0524(9) 0.038(3) Uani 1 1 d . . .
H24 H 0.3961 0.5527 -0.0467 0.045 Uiso 1 1 calc R U .
C26 C 0.3517(5) 0.6789(11) -0.2010(8) 0.037(3) Uani 1 1 d . . .
O2 O 0.3514(5) 0.9729(12) 1.0492(8) 0.079(4) Uani 1 1 d . . .
O7 O 0.6001(5) 0.8660(11) -0.1793(9) 0.075(4) Uani 1 1 d . . .
C2 C 0.3074(7) 0.9961(12) 0.8825(10) 0.048(3) Uani 1 1 d . . .
C4 C 0.2614(7) 1.0411(11) 0.7150(10) 0.047(3) Uani 1 1 d . . .
H4 H 0.2638 1.0793 0.6555 0.057 Uiso 1 1 calc R U .
O6 O 0.4909(6) 0.9026(18) -0.1080(14) 0.149(9) Uani 1 1 d . . .
C3 C 0.3101(8) 1.0493(13) 0.7938(11) 0.057(4) Uani 1 1 d . . .
H3 H 0.3460 1.0920 0.7872 0.068 Uiso 1 1 calc R U .
O5 O 0.4598(7) 0.6339(17) -0.3892(14) 0.139(8) Uani 1 1 d . . .
C1 C 0.3607(7) 1.0060(13) 0.9687(11) 0.051(4) Uani 1 1 d . . .

loop_
_atom_site_aniso_label
_atom_site_aniso_U_11
_atom_site_aniso_U_22
_atom_site_aniso_U_33
_atom_site_aniso_U_23
_atom_site_aniso_U_13
_atom_site_aniso_U_12
I3 0.0249(5) 0.0231(5) 0.0272(5) 0.000 0.0019(4) 0.000
I4 0.0283(4) 0.0288(4) 0.0260(4) -0.0024(3) 0.0042(3) 0.0016(3)
I1 0.0448(5) 0.0287(4) 0.0277(4) -0.0031(3) 0.0160(3) -0.0106(3)
Tb1 0.0402(5) 0.0817(8) 0.0414(6) 0.000 0.0067(4) 0.000
I2 0.0740(6) 0.0265(4) 0.0278(4) -0.0017(3) -0.0131(4) 0.0132(4)
Cu2 0.0433(8) 0.0344(8) 0.0324(8) 0.0003(6) 0.0050(6) 0.0006(6)
Cu3 0.1152(19) 0.0509(12) 0.0408(11) -0.0131(9) -0.0260(11) 0.0118(11)
Cu1 0.079(2) 0.081(2) 0.0623(18) 0.000 0.0092(15) 0.000
N2 0.027(4) 0.024(5) 0.019(4) 0.004(4) 0.006(3) 0.001(4)
N1 0.032(5) 0.022(4) 0.033(5) 0.003(4) 0.011(4) 0.005(4)
O3 0.034(4) 0.066(6) 0.025(4) 0.012(4) -0.002(3) -0.011(4)
O4 0.032(5) 0.087(8) 0.038(5) 0.028(5) 0.001(4) 0.000(5)
C16 0.029(5) 0.031(6) 0.024(5) 0.012(5) 0.002(4) -0.005(5)
C11 0.029(5) 0.026(5) 0.017(5) 0.003(4) 0.006(4) 0.000(4)
C18 0.031(6) 0.026(6) 0.033(6) 0.002(5) 0.002(5) 0.003(5)
C12 0.028(5) 0.032(6) 0.013(5) 0.010(4) 0.004(4) -0.004(4)
C13 0.025(5) 0.032(6) 0.023(5) 0.007(5) 0.005(4) -0.007(4)
C14 0.030(6) 0.035(6) 0.026(5) 0.000(5) 0.010(4) 0.003(5)
C17 0.030(6) 0.021(5) 0.033(6) 0.003(5) -0.004(4) 0.004(4)
C15 0.034(6) 0.031(6) 0.017(5) 0.012(4) -0.001(4) -0.003(5)
C10 0.028(5) 0.039(6) 0.016(5) 0.001(4) 0.006(4) 0.013(5)
C21 0.028(5) 0.037(6) 0.024(5) 0.004(5) 0.003(4) 0.003(5)
C5 0.048(7) 0.025(6) 0.027(6) -0.004(5) 0.018(5) 0.002(5)
C20 0.038(6) 0.030(6) 0.020(5) -0.005(4) 0.012(4) -0.003(5)
C19 0.046(7) 0.032(6) 0.020(5) -0.001(5) 0.006(5) 0.001(5)
O1 0.040(5) 0.097(9) 0.064(7) -0.040(6) 0.013(5) -0.006(6)
C8 0.046(7) 0.039(7) 0.027(6) 0.006(5) 0.013(5) 0.020(6)
C6 0.030(6) 0.028(6) 0.032(6) -0.006(5) 0.014(5) 0.008(4)
C22 0.028(5) 0.031(6) 0.021(5) -0.006(4) 0.003(4) 0.002(4)
C23 0.030(5) 0.035(6) 0.015(5) -0.003(4) 0.000(4) 0.000(5)
C9 0.033(6) 0.042(7) 0.016(5) 0.006(5) 0.002(4) 0.006(5)
C7 0.046(7) 0.043(7) 0.024(6) -0.006(5) 0.010(5) -0.003(6)
C25 0.030(6) 0.055(8) 0.022(5) 0.005(5) -0.004(5) 0.011(5)
C24 0.035(6) 0.047(7) 0.032(6) 0.007(6) 0.007(5) 0.012(5)
C26 0.028(6) 0.058(8) 0.023(5) 0.007(5) 0.002(4) 0.001(5)
O2 0.067(7) 0.123(11) 0.048(6) -0.032(7) 0.009(5) -0.028(7)
O7 0.040(5) 0.097(9) 0.092(9) -0.054(7) 0.021(5) -0.007(6)
C2 0.049(8) 0.059(9) 0.040(7) -0.026(7) 0.015(6) -0.012(7)
C4 0.077(10) 0.028(6) 0.045(8) -0.008(6) 0.036(7) -0.012(6)
O6 0.055(8) 0.23(2) 0.169(16) -0.166(16) 0.031(9) -0.016(10)
C3 0.071(10) 0.050(9) 0.059(9) -0.022(7) 0.038(8) -0.019(7)
O5 0.072(9) 0.177(17) 0.177(17) -0.117(15) 0.050(10) -0.078(10)
C1 0.049(8) 0.058(9) 0.052(9) -0.025(7) 0.024(7) -0.010(7)

loop_
_atom_type_symbol
_atom_type_description
_atom_type_scat_dispersion_real
_atom_type_scat_dispersion_imag
_atom_type_scat_source
C C 0.0033 0.0016 'International Tables Vol C Tables 4.2.6.8 and 6.1.1.4'
H H 0.0000 0.0000 'International Tables Vol C Tables 4.2.6.8 and 6.1.1.4'
N N 0.0061 0.0033 'International Tables Vol C Tables 4.2.6.8 and 6.1.1.4'
O O 0.0106 0.0060 'International Tables Vol C Tables 4.2.6.8 and 6.1.1.4'
Cu Cu 0.3201 1.2651 'International Tables Vol C Tables 4.2.6.8 and 6.1.1.4'
I I -0.4742 1.8119 'International Tables Vol C Tables 4.2.6.8 and 6.1.1.4'
Tb Tb -0.1723 4.1537 'International Tables Vol C Tables 4.2.6.8 and 6.1.1.4'

loop_
_geom_angle_atom_site_label_1
_geom_angle_atom_site_label_2
_geom_angle_atom_site_label_3
_geom_angle
_geom_angle_site_symmetry_1
_geom_angle_site_symmetry_3
Cu3 I3 Cu3 53.86(9) . 2
Cu1 I4 Cu2 63.83(4) . .
Cu1 I4 Cu3 69.68(8) . 2
Cu2 I4 Cu3 104.10(6) . 2
Cu1 I4 Cu3 67.32(8) . .
Cu2 I4 Cu3 58.38(5) . .
Cu3 I4 Cu3 49.52(7) 2 .
Cu2 I1 Cu2 79.33(5) . 3_566
Cu2 I1 Cu1 63.82(6) . .
Cu2 I1 Cu1 125.55(4) 3_566 .
O7 Tb1 O7 126.2(6) 2_654 .
O7 Tb1 O4 69.3(3) 2_654 .
O7 Tb1 O4 135.1(4) . .
O7 Tb1 O4 135.1(4) 2_654 2_654
O7 Tb1 O4 69.3(3) . 2_654
O4 Tb1 O4 133.9(5) . 2_654
O7 Tb1 O6 81.1(5) 2_654 .
O7 Tb1 O6 66.3(4) . .
O4 Tb1 O6 77.3(5) . .
O4 Tb1 O6 134.6(3) 2_654 .
O7 Tb1 O6 66.3(4) 2_654 2_654
O7 Tb1 O6 81.1(5) . 2_654
O4 Tb1 O6 134.6(3) . 2_654
O4 Tb1 O6 77.3(5) 2_654 2_654
O6 Tb1 O6 103.9(12) . 2_654
O7 Tb1 O5 80.8(6) 2_654 .
O7 Tb1 O5 138.1(4) . .
O4 Tb1 O5 81.1(4) . .
O4 Tb1 O5 69.4(4) 2_654 .
O6 Tb1 O5 155.7(4) . .
O6 Tb1 O5 83.4(8) 2_654 .
O7 Tb1 O5 138.1(4) 2_654 2_654
O7 Tb1 O5 80.8(6) . 2_654
O4 Tb1 O5 69.4(4) . 2_654
O4 Tb1 O5 81.1(4) 2_654 2_654
O6 Tb1 O5 83.4(8) . 2_654
O6 Tb1 O5 155.7(4) 2_654 2_654
O5 Tb1 O5 99.6(11) . 2_654
Cu3 I2 Cu2 64.76(6) . .
I2 Cu2 I1 116.62(6) . .
I2 Cu2 I1 109.25(6) . 3_566
I1 Cu2 I1 100.67(5) . 3_566
I2 Cu2 I4 114.02(6) . .
I1 Cu2 I4 109.77(6) . .
I1 Cu2 I4 105.05(6) 3_566 .
I2 Cu2 Cu3 54.82(5) . .
I1 Cu2 Cu3 113.27(8) . .
I1 Cu2 Cu3 146.04(8) 3_566 .
I4 Cu2 Cu3 65.19(6) . .
I2 Cu2 Cu1 113.94(8) . .
I1 Cu2 Cu1 59.09(7) . .
I1 Cu2 Cu1 136.81(8) 3_566 .
I4 Cu2 Cu1 57.53(5) . .
Cu3 Cu2 Cu1 67.67(9) . .
Cu3 Cu3 I2 172.94(19) 2 .
Cu3 Cu3 I3 63.07(4) 2 .
I2 Cu3 I3 119.44(8) . .
Cu3 Cu3 Cu2 113.70(11) 2 .
I2 Cu3 Cu2 60.42(6) . .
I3 Cu3 Cu2 148.51(12) . .
Cu3 Cu3 I4 68.61(10) 2 2
I2 Cu3 I4 115.36(10) . 2
I3 Cu3 I4 105.98(8) . 2
Cu2 Cu3 I4 100.77(8) . 2
Cu3 Cu3 I4 61.87(11) 2 .
I2 Cu3 I4 111.15(9) . .
I3 Cu3 I4 101.76(8) . .
Cu2 Cu3 I4 56.44(6) . .
I4 Cu3 I4 100.76(7) 2 .
I4 Cu1 I4 111.59(13) . 2
I4 Cu1 I1 108.98(3) . .
I4 Cu1 I1 107.78(3) 2 .
I4 Cu1 I1 107.78(3) . 2
I4 Cu1 I1 108.98(3) 2 2
I1 Cu1 I1 111.77(13) . 2
I4 Cu1 Cu2 58.64(5) . .
I4 Cu1 Cu2 101.73(9) 2 .
I1 Cu1 Cu2 57.09(4) . .
I1 Cu1 Cu2 149.30(8) 2 .
I4 Cu1 Cu2 101.73(9) . 2
I4 Cu1 Cu2 58.64(5) 2 2
I1 Cu1 Cu2 149.30(8) . 2
I1 Cu1 Cu2 57.09(4) 2 2
Cu2 Cu1 Cu2 147.23(15) . 2
C15 N2 C14 120.8(9) . .
C15 N2 C19 120.5(9) . .
C14 N2 C19 118.7(9) . .
C9 N1 C18 119.4(9) . .
C9 N1 C8 122.4(9) . .
C18 N1 C8 118.2(9) . .
C26 O4 Tb1 140.6(8) . .
C15 C16 C12 121.5(10) . .
C15 C16 H16 119.3 . .
C12 C16 H16 119.3 . .
C10 C11 C17 116.5(9) . .
C10 C11 C12 121.3(9) . .
C17 C11 C12 122.1(9) . .
C17 C18 N1 121.0(10) . .
C17 C18 H18 119.5 . .
N1 C18 H18 119.5 . .
C16 C12 C13 116.4(10) . .
C16 C12 C11 122.3(10) . .
C13 C12 C11 121.3(9) . .
C14 C13 C12 120.6(10) . .
C14 C13 H13 119.7 . .
C12 C13 H13 119.7 . .
C13 C14 N2 120.6(10) . .
C13 C14 H14 119.7 . .
N2 C14 H14 119.7 . .
C18 C17 C11 121.5(10) . .
C18 C17 H17 119.3 . .
C11 C17 H17 119.3 . .
N2 C15 C16 120.1(10) . .
N2 C15 H15 119.9 . .
C16 C15 H15 119.9 . .
C9 C10 C11 120.8(10) . .
C9 C10 H10 119.6 . .
C11 C10 H10 119.6 . .
C22 C21 C20 121.3(10) . .
C22 C21 H21 119.3 . .
C20 C21 H21 119.3 . .
C4 C5 C6 118.0(11) . .
C4 C5 C8 123.5(11) . .
C6 C5 C8 118.5(10) . .
C21 C20 C25 117.5(10) . .
C21 C20 C19 120.2(10) . .
C25 C20 C19 122.3(10) . .
C20 C19 N2 111.4(9) . .
C20 C19 H19A 109.4 . .
N2 C19 H19A 109.4 . .
C20 C19 H19B 109.4 . .
N2 C19 H19B 109.4 . .
H19A C19 H19B 108.0 . .
C5 C8 N1 114.7(9) . .
C5 C8 H8A 108.6 . .
N1 C8 H8A 108.6 . .
C5 C8 H8B 108.6 . .
N1 C8 H8B 108.6 . .
H8A C8 H8B 107.6 . .
C7 C6 C5 120.3(11) . .
C7 C6 H6 119.8 . .
C5 C6 H6 119.8 . .
C21 C22 C23 120.0(10) . .
C21 C22 H22 120.0 . .
C23 C22 H22 120.0 . .
C22 C23 C24 119.8(10) . .
C22 C23 C26 120.5(10) . .
C24 C23 C26 119.6(10) . .
N1 C9 C10 120.7(10) . .
N1 C9 H9 119.6 . .
C10 C9 H9 119.6 . .
C6 C7 C2 120.7(12) . .
C6 C7 H7 119.7 . .
C2 C7 H7 119.7 . .
C24 C25 C20 122.0(11) . .
C24 C25 H25 119.0 . .
C20 C25 H25 119.0 . .
C25 C24 C23 119.3(11) . .
C25 C24 H24 120.3 . .
C23 C24 H24 120.3 . .
O4 C26 O3 123.2(11) . .
O4 C26 C23 119.0(10) . .
O3 C26 C23 117.8(10) . .
C7 C2 C3 119.4(13) . .
C7 C2 C1 119.6(13) . .
C3 C2 C1 120.9(13) . .
C3 C4 C5 120.3(12) . .
C3 C4 H4 119.9 . .
C5 C4 H4 119.9 . .
C4 C3 C2 121.2(13) . .
C4 C3 H3 119.4 . .
C2 C3 H3 119.4 . .
O2 C1 O1 121.9(15) . .
O2 C1 C2 117.6(13) . .
O1 C1 C2 120.6(14) . .

loop_
_geom_bond_atom_site_label_1
_geom_bond_atom_site_label_2
_geom_bond_distance
_geom_bond_site_symmetry_2
I3 Cu3 2.626(2) .
I3 Cu3 2.626(2) 2
I4 Cu1 2.641(2) .
I4 Cu2 2.6732(18) .
I4 Cu3 2.758(3) 2
I4 Cu3 2.912(3) .
I1 Cu2 2.6285(17) .
I1 Cu2 2.6672(17) 3_566
I1 Cu1 2.686(2) .
Tb1 O7 2.492(10) 2_654
Tb1 O7 2.492(10) .
Tb1 O4 2.522(9) .
Tb1 O4 2.522(9) 2_654
Tb1 O6 2.545(12) .
Tb1 O6 2.545(12) 2_654
Tb1 O5 2.578(13) .
Tb1 O5 2.578(13) 2_654
I2 Cu3 2.468(2) .
I2 Cu2 2.6263(17) .
Cu2 I1 2.6672(17) 3_566
Cu2 Cu3 2.732(3) .
Cu2 Cu1 2.8097(18) .
Cu3 Cu3 2.379(4) 2
Cu3 I4 2.758(3) 2
Cu1 I4 2.641(2) 2
Cu1 I1 2.686(2) 2
Cu1 Cu2 2.8097(18) 2
N2 C15 1.329(14) .
N2 C14 1.362(14) .
N2 C19 1.491(14) .
N1 C9 1.353(14) .
N1 C18 1.363(14) .
N1 C8 1.506(14) .
O3 C26 1.280(14) .
O4 C26 1.252(14) .
C16 C15 1.365(16) .
C16 C12 1.383(15) .
C16 H16 0.9500 .
C11 C10 1.376(14) .
C11 C17 1.414(15) .
C11 C12 1.482(15) .
C18 C17 1.324(16) .
C18 H18 0.9500 .
C12 C13 1.413(15) .
C13 C14 1.341(16) .
C13 H13 0.9500 .
C14 H14 0.9500 .
C17 H17 0.9500 .
C15 H15 0.9500 .
C10 C9 1.370(15) .
C10 H10 0.9500 .
C21 C22 1.375(15) .
C21 C20 1.396(16) .
C21 H21 0.9500 .
C5 C4 1.401(18) .
C5 C6 1.436(16) .
C5 C8 1.465(17) .
C20 C25 1.397(16) .
C20 C19 1.488(15) .
C19 H19A 0.9900 .
C19 H19B 0.9900 .
O1 C1 1.240(17) .
C8 H8A 0.9900 .
C8 H8B 0.9900 .
C6 C7 1.377(16) .
C6 H6 0.9500 .
C22 C23 1.391(15) .
C22 H22 0.9500 .
C23 C24 1.393(16) .
C23 C26 1.497(16) .
C9 H9 0.9500 .
C7 C2 1.388(18) .
C7 H7 0.9500 .
C25 C24 1.372(17) .
C25 H25 0.9500 .
C24 H24 0.9500 .
O2 C1 1.229(19) .
C2 C3 1.39(2) .
C2 C1 1.51(2) .
C4 C3 1.38(2) .
C4 H4 0.9500 .
C3 H3 0.9500 .
